data_7153098
loop_
_publ_author_name
'Vandavasi, Jaya Kishore'
'Kuo, Kung-Kai'
'Hu, Wan-Ping'
'Shen, Ho-Chanu'
'Lo, Wei-Sheng'
'Wang, Jeh-Jeng'

_publ_section_title
;
 A convenient method to construct (Z)-oxazines via 6-exo-dig
 iodocyclization and synthesis of indolin-3-one.
;
_journal_issue 38
_journal_name_full 'Organic &amp; biomolecular chemistry'
_journal_page_first 6520
_journal_page_last 6525
_journal_paper_doi 10.1039/c3ob41272e
_journal_volume 11
_journal_year 2013
_chemical_formula_moiety 'C18 H17 I N2 O3 Si'
_chemical_formula_sum 'C18 H17 I N2 O3 Si'
_chemical_formula_weight 464.33
_space_group_IT_number 14
_symmetry_cell_setting monoclinic
_symmetry_Int_Tables_number 14
_symmetry_space_group_name_Hall '-P 2ybc'
_symmetry_space_group_name_H-M 'P 1 21/c 1'
_atom_sites_solution_hydrogens geom
_atom_sites_solution_primary direct
_atom_sites_solution_secondary difmap
_audit_creation_method SHELXL-97
_cell_angle_alpha 90.00
_cell_angle_beta 98.4040(10)
_cell_angle_gamma 90.00
_cell_formula_units_Z 4
_cell_length_a 6.6498(4)
_cell_length_b 20.2549(11)
_cell_length_c 14.0362(8)
_cell_measurement_reflns_used 6322
_cell_measurement_temperature 297(2)
_cell_measurement_theta_max 25.982
_cell_measurement_theta_min 2.489
_cell_volume 1870.25(19)
_computing_cell_refinement 'Bruker SMART'
_computing_data_collection 'Bruker SMART'
_computing_data_reduction 'Bruker SHELXTL'
_computing_molecular_graphics 'Bruker SHELXTL'
_computing_publication_material 'Bruker SHELXTL'
_computing_structure_refinement 'SHELXL-97 (Sheldrick, 2008)'
_computing_structure_solution 'SHELXS-97 (Sheldrick, 2008)'
_diffrn_ambient_temperature 297(2)
_diffrn_measured_fraction_theta_full 0.996
_diffrn_measured_fraction_theta_max 0.996
_diffrn_measurement_device_type 'CCD area detector'
_diffrn_measurement_method 'phi and omega scans'
_diffrn_radiation_monochromator graphite
_diffrn_radiation_probe x-ray
_diffrn_radiation_type MoK\a
_diffrn_radiation_wavelength 0.71073
_diffrn_reflns_av_R_equivalents 0.0255
_diffrn_reflns_av_sigmaI/netI 0.0213
_diffrn_reflns_limit_h_max 8
_diffrn_reflns_limit_h_min -8
_diffrn_reflns_limit_k_max 25
_diffrn_reflns_limit_k_min -23
_diffrn_reflns_limit_l_max 17
_diffrn_reflns_limit_l_min -15
_diffrn_reflns_number 10400
_diffrn_reflns_theta_full 26.02
_diffrn_reflns_theta_max 26.02
_diffrn_reflns_theta_min 1.78
_diffrn_source 'fine-focus sealed tube'
_exptl_absorpt_coefficient_mu 1.795
_exptl_absorpt_correction_T_max 1.000000
_exptl_absorpt_correction_T_min 0.778417
_exptl_absorpt_correction_type empirical
_exptl_crystal_colour yellow
_exptl_crystal_density_diffrn 1.649
_exptl_crystal_density_method 'not measured'
_exptl_crystal_description parallelepiped
_exptl_crystal_F_000 920
_exptl_crystal_size_max 0.56
_exptl_crystal_size_mid 0.40
_exptl_crystal_size_min 0.21
_refine_diff_density_max 0.638
_refine_diff_density_min -0.646
_refine_diff_density_rms 0.072
_refine_ls_extinction_method none
_refine_ls_goodness_of_fit_ref 1.025
_refine_ls_hydrogen_treatment constr
_refine_ls_matrix_type full
_refine_ls_number_parameters 226
_refine_ls_number_reflns 3668
_refine_ls_number_restraints 0
_refine_ls_restrained_S_all 1.025
_refine_ls_R_factor_all 0.0338
_refine_ls_R_factor_gt 0.0276
_refine_ls_shift/su_max 0.002
_refine_ls_shift/su_mean 0.000
_refine_ls_structure_factor_coef Fsqd
_refine_ls_weighting_details 'calc w=1/[\s^2^(Fo^2^)+(0.0446P)^2^+0.7617P] where P=(Fo^2^+2Fc^2^)/3'
_refine_ls_weighting_scheme calc
_refine_ls_wR_factor_gt 0.0746
_refine_ls_wR_factor_ref 0.0786
_reflns_number_gt 3129
_reflns_number_total 3668
_reflns_threshold_expression >2sigma(I)
_cod_data_source_file c3ob41272e.txt
_cod_data_source_block no2h3ym
_cod_original_sg_symbol_H-M 'P 21/c'
_cod_database_code 7153098

loop_
_symmetry_equiv_pos_as_xyz
'x, y, z'
'-x, y+1/2, -z+1/2'
'-x, -y, -z'
'x, -y-1/2, z-1/2'

loop_
_atom_site_label
_atom_site_type_symbol
_atom_site_fract_x
_atom_site_fract_y
_atom_site_fract_z
_atom_site_U_iso_or_equiv
_atom_site_adp_type
_atom_site_occupancy
_atom_site_symmetry_multiplicity
_atom_site_calc_flag
_atom_site_refinement_flags
I I 0.24964(3) 0.511557(10) 0.924062(16) 0.05829(10) Uani 1 1 d .
Si Si -0.09671(12) 0.53925(4) 0.73422(6) 0.05005(19) Uani 1 1 d .
O1 O 0.0889(3) 0.37432(8) 0.90700(12) 0.0426(4) Uani 1 1 d .
O2 O 0.9003(4) 0.14561(13) 1.0539(2) 0.0872(8) Uani 1 1 d .
O3 O 0.9950(3) 0.24317(14) 1.09926(18) 0.0731(7) Uani 1 1 d .
N1 N -0.0280(3) 0.27223(10) 0.84199(15) 0.0392(4) Uani 1 1 d .
N2 N 0.8685(4) 0.20431(14) 1.06068(17) 0.0542(6) Uani 1 1 d .
C1 C -0.0464(3) 0.41086(12) 0.84151(17) 0.0383(5) Uani 1 1 d .
C2 C -0.2251(3) 0.37293(13) 0.80052(17) 0.0385(5) Uani 1 1 d .
C3 C -0.4135(4) 0.40148(15) 0.7661(2) 0.0487(6) Uani 1 1 d .
H3A H -0.4301 0.4470 0.7697 0.058 Uiso 1 1 calc R
C4 C -0.5741(4) 0.36269(17) 0.7271(2) 0.0542(7) Uani 1 1 d .
H4A H -0.6979 0.3822 0.7033 0.065 Uiso 1 1 calc R
C5 C -0.5531(4) 0.29493(17) 0.7229(2) 0.0526(7) Uani 1 1 d .
H5A H -0.6618 0.2692 0.6950 0.063 Uiso 1 1 calc R
C6 C -0.3719(4) 0.26539(14) 0.76000(18) 0.0462(6) Uani 1 1 d .
H6A H -0.3590 0.2197 0.7581 0.055 Uiso 1 1 calc R
C7 C -0.2079(3) 0.30392(12) 0.80032(17) 0.0377(5) Uani 1 1 d .
C8 C 0.1032(4) 0.30775(12) 0.89279(17) 0.0363(5) Uani 1 1 d .
C9 C 0.2973(4) 0.28071(12) 0.94228(16) 0.0361(5) Uani 1 1 d .
C10 C 0.3307(4) 0.21314(13) 0.94301(19) 0.0433(6) Uani 1 1 d .
H10A H 0.2264 0.1848 0.9175 0.052 Uiso 1 1 calc R
C11 C 0.5181(4) 0.18750(13) 0.98141(19) 0.0467(6) Uani 1 1 d .
H11A H 0.5417 0.1423 0.9812 0.056 Uiso 1 1 calc R
C12 C 0.6685(4) 0.23036(13) 1.01990(18) 0.0412(5) Uani 1 1 d .
C13 C 0.6381(4) 0.29740(14) 1.02302(19) 0.0447(6) Uani 1 1 d .
H13A H 0.7416 0.3252 1.0510 0.054 Uiso 1 1 calc R
C14 C 0.4510(4) 0.32295(13) 0.98386(18) 0.0423(5) Uani 1 1 d .
H14A H 0.4280 0.3682 0.9853 0.051 Uiso 1 1 calc R
C15 C -0.0010(4) 0.47426(12) 0.8266(2) 0.0426(6) Uani 1 1 d .
C16 C -0.2605(7) 0.50671(17) 0.6243(3) 0.0755(11) Uani 1 1 d .
H16A H -0.3030 0.5426 0.5814 0.113 Uiso 1 1 calc R
H16B H -0.3779 0.4854 0.6428 0.113 Uiso 1 1 calc R
H16C H -0.1846 0.4754 0.5925 0.113 Uiso 1 1 calc R
C17 C -0.2359(6) 0.60218(19) 0.7951(3) 0.0814(11) Uani 1 1 d .
H17A H -0.2867 0.6358 0.7497 0.122 Uiso 1 1 calc R
H17B H -0.1455 0.6217 0.8471 0.122 Uiso 1 1 calc R
H17C H -0.3475 0.5816 0.8200 0.122 Uiso 1 1 calc R
C18 C 0.1313(6) 0.5766(3) 0.6920(4) 0.1036(16) Uani 1 1 d .
H18A H 0.0888 0.6100 0.6448 0.155 Uiso 1 1 calc R
H18B H 0.2056 0.5430 0.6638 0.155 Uiso 1 1 calc R
H18C H 0.2169 0.5961 0.7457 0.155 Uiso 1 1 calc R

loop_
_atom_site_aniso_label
_atom_site_aniso_U_11
_atom_site_aniso_U_22
_atom_site_aniso_U_33
_atom_site_aniso_U_23
_atom_site_aniso_U_13
_atom_site_aniso_U_12
I 0.04882(13) 0.04140(13) 0.07870(17) -0.00636(8) -0.01062(10) -0.00559(7)
Si 0.0474(4) 0.0409(4) 0.0608(5) 0.0092(3) 0.0043(3) 0.0059(3)
O1 0.0400(9) 0.0338(9) 0.0487(10) -0.0011(7) -0.0109(7) 0.0006(7)
O2 0.0648(15) 0.0647(16) 0.125(2) 0.0151(15) -0.0089(15) 0.0248(12)
O3 0.0411(11) 0.0904(18) 0.0810(16) 0.0025(13) -0.0144(11) 0.0060(11)
N1 0.0360(10) 0.0377(11) 0.0418(11) -0.0011(9) -0.0018(8) -0.0024(8)
N2 0.0410(12) 0.0678(17) 0.0526(14) 0.0142(12) 0.0027(10) 0.0096(12)
C1 0.0333(12) 0.0402(13) 0.0399(12) 0.0006(10) 0.0008(10) 0.0049(9)
C2 0.0316(11) 0.0454(13) 0.0377(12) 0.0023(10) 0.0019(9) 0.0012(10)
C3 0.0380(13) 0.0548(16) 0.0521(15) 0.0070(12) 0.0027(11) 0.0063(11)
C4 0.0310(13) 0.080(2) 0.0493(15) 0.0088(14) -0.0018(11) 0.0039(13)
C5 0.0358(13) 0.074(2) 0.0455(15) -0.0036(13) -0.0033(11) -0.0104(13)
C6 0.0422(14) 0.0527(15) 0.0421(13) -0.0026(12) 0.0003(11) -0.0080(11)
C7 0.0340(12) 0.0447(13) 0.0336(12) 0.0002(10) 0.0027(9) -0.0043(10)
C8 0.0354(12) 0.0354(12) 0.0373(12) 0.0008(10) 0.0027(9) 0.0001(9)
C9 0.0348(12) 0.0395(13) 0.0327(12) 0.0018(9) 0.0004(9) 0.0002(10)
C10 0.0416(13) 0.0368(13) 0.0491(14) -0.0026(11) -0.0015(11) -0.0041(10)
C11 0.0485(15) 0.0376(13) 0.0527(15) 0.0037(11) 0.0034(12) 0.0047(11)
C12 0.0358(12) 0.0497(14) 0.0369(12) 0.0066(11) 0.0011(10) 0.0053(11)
C13 0.0379(13) 0.0477(15) 0.0448(14) 0.0005(11) -0.0060(10) -0.0048(11)
C14 0.0422(13) 0.0365(13) 0.0455(14) -0.0005(10) -0.0030(10) -0.0004(10)
C15 0.0357(12) 0.0373(13) 0.0525(15) -0.0003(11) -0.0011(10) 0.0036(10)
C16 0.110(3) 0.0583(19) 0.0520(19) 0.0130(15) -0.0105(18) 0.0057(19)
C17 0.094(3) 0.062(2) 0.086(3) 0.0001(19) 0.006(2) 0.030(2)
C18 0.068(2) 0.118(4) 0.125(4) 0.065(3) 0.016(2) -0.006(2)

loop_
_atom_type_symbol
_atom_type_description
_atom_type_scat_dispersion_real
_atom_type_scat_dispersion_imag
_atom_type_scat_source
C C 0.0033 0.0016 'International Tables Vol C Tables 4.2.6.8 and 6.1.1.4'
H H 0.0000 0.0000 'International Tables Vol C Tables 4.2.6.8 and 6.1.1.4'
N N 0.0061 0.0033 'International Tables Vol C Tables 4.2.6.8 and 6.1.1.4'
O O 0.0106 0.0060 'International Tables Vol C Tables 4.2.6.8 and 6.1.1.4'
Si Si 0.0817 0.0704 'International Tables Vol C Tables 4.2.6.8 and 6.1.1.4'
I I -0.4742 1.8119 'International Tables Vol C Tables 4.2.6.8 and 6.1.1.4'

loop_
_geom_angle_atom_site_label_1
_geom_angle_atom_site_label_2
_geom_angle_atom_site_label_3
_geom_angle
C17 Si C16 110.6(2)
C17 Si C18 110.5(2)
C16 Si C18 106.4(2)
C17 Si C15 107.63(15)
C16 Si C15 114.61(14)
C18 Si C15 106.98(16)
C8 O1 C1 118.47(19)
C8 N1 C7 116.6(2)
O3 N2 O2 123.4(3)
O3 N2 C12 117.9(3)
O2 N2 C12 118.7(3)
C15 C1 O1 118.1(2)
C15 C1 C2 129.1(2)
O1 C1 C2 112.8(2)
C3 C2 C7 118.7(2)
C3 C2 C1 123.7(2)
C7 C2 C1 117.6(2)
C4 C3 C2 120.4(3)
C4 C3 H3A 119.8
C2 C3 H3A 119.8
C3 C4 C5 120.5(3)
C3 C4 H4A 119.7
C5 C4 H4A 119.7
C6 C5 C4 120.2(3)
C6 C5 H5A 119.9
C4 C5 H5A 119.9
C5 C6 C7 120.0(3)
C5 C6 H6A 120.0
C7 C6 H6A 120.0
C6 C7 N1 118.8(2)
C6 C7 C2 120.0(2)
N1 C7 C2 121.2(2)
N1 C8 O1 125.8(2)
N1 C8 C9 122.4(2)
O1 C8 C9 111.8(2)
C10 C9 C14 119.7(2)
C10 C9 C8 119.8(2)
C14 C9 C8 120.4(2)
C9 C10 C11 120.5(2)
C9 C10 H10A 119.8
C11 C10 H10A 119.8
C12 C11 C10 118.6(2)
C12 C11 H11A 120.7
C10 C11 H11A 120.7
C11 C12 C13 122.3(2)
C11 C12 N2 119.5(2)
C13 C12 N2 118.1(2)
C12 C13 C14 119.0(2)
C12 C13 H13A 120.5
C14 C13 H13A 120.5
C9 C14 C13 119.9(2)
C9 C14 H14A 120.1
C13 C14 H14A 120.1
C1 C15 Si 135.4(2)
C1 C15 I 114.28(19)
Si C15 I 110.25(12)
Si C16 H16A 109.5
Si C16 H16B 109.5
H16A C16 H16B 109.5
Si C16 H16C 109.5
H16A C16 H16C 109.5
H16B C16 H16C 109.5
Si C17 H17A 109.5
Si C17 H17B 109.5
H17A C17 H17B 109.5
Si C17 H17C 109.5
H17A C17 H17C 109.5
H17B C17 H17C 109.5
Si C18 H18A 109.5
Si C18 H18B 109.5
H18A C18 H18B 109.5
Si C18 H18C 109.5
H18A C18 H18C 109.5
H18B C18 H18C 109.5

loop_
_geom_bond_atom_site_label_1
_geom_bond_atom_site_label_2
_geom_bond_distance
I C15 2.134(3)
Si C17 1.855(4)
Si C16 1.873(4)
Si C18 1.867(4)
Si C15 1.892(3)
O1 C8 1.368(3)
O1 C1 1.400(3)
O2 N2 1.214(4)
O3 N2 1.219(3)
N1 C8 1.267(3)
N1 C7 1.407(3)
N2 C12 1.467(3)
C1 C15 1.342(4)
C1 C2 1.461(3)
C2 C3 1.401(3)
C2 C7 1.403(4)
C3 C4 1.373(4)
C3 H3A 0.9300
C4 C5 1.382(5)
C4 H4A 0.9300
C5 C6 1.378(4)
C5 H5A 0.9300
C6 C7 1.392(3)
C6 H6A 0.9300
C8 C9 1.479(3)
C9 C10 1.386(4)
C9 C14 1.394(3)
C10 C11 1.385(4)
C10 H10A 0.9300
C11 C12 1.374(4)
C11 H11A 0.9300
C12 C13 1.374(4)
C13 C14 1.385(4)
C13 H13A 0.9300
C14 H14A 0.9300
C16 H16A 0.9600
C16 H16B 0.9600
C16 H16C 0.9600
C17 H17A 0.9600
C17 H17B 0.9600
C17 H17C 0.9600
C18 H18A 0.9600
C18 H18B 0.9600
C18 H18C 0.9600
